data_4104165
loop_
_publ_author_name
'Ming L. Tang'
'Anna D. Reichardt'
'Peng Wei'
'Zhenan Bao'

_publ_section_title
;
 Correlating Carrier Type with Frontier Molecular Orbital Energy Levels in
 Organic Thin Film Transistors of Functionalized Acene Derivatives
;
_journal_name_full 'Journal of the American Chemical Society'
_journal_page_first 5264
_journal_page_last 5273
_journal_paper_doi 10.1021/ja809659b
_journal_volume 131
_journal_year 2009
_chemical_formula_moiety 'C42 H51 F S Si2'
_chemical_formula_sum 'C42 H51 F S Si2'
_chemical_formula_weight 663.07
_chemical_name_systematic
; 
 ? 
;
_space_group_IT_number 2
_symmetry_cell_setting triclinic
_symmetry_space_group_name_Hall '-P 1'
_symmetry_space_group_name_H-M 'P -1'
_atom_sites_solution_hydrogens geom
_atom_sites_solution_primary direct
_atom_sites_solution_secondary difmap
_audit_creation_method SHELXL-97
_cell_angle_alpha 101.5220(11)
_cell_angle_beta 90.9684(11)
_cell_angle_gamma 97.7622(11)
_cell_formula_units_Z 1
_cell_length_a 7.6254(2)
_cell_length_b 7.8637(2)
_cell_length_c 16.4311(4)
_cell_measurement_reflns_used 4262
_cell_measurement_temperature 90.0(2)
_cell_measurement_theta_max 27.48
_cell_measurement_theta_min 1.00
_cell_volume 955.59(4)
_computing_cell_refinement 'SCALEPACK (Otwinowski & Minor, 1997)'
_computing_data_collection 'COLLECT (Nonius, 1998)'
_computing_data_reduction 'DENZO-SMN (Otwinowski & Minor, 1997)'
_computing_molecular_graphics 'XP in SHELXTL (Sheldrick, 2008)'
_computing_publication_material
; 
SHELX97-2 (Sheldrick, 2008) and local procedures 
;
_computing_structure_refinement 'SHELXL-97 (Sheldrick, 2008)'
_computing_structure_solution 'SHELXS-97 (Sheldrick, 2008)'
_diffrn_ambient_temperature 90.0(2)
_diffrn_detector_area_resol_mean 18
_diffrn_measured_fraction_theta_full 0.992
_diffrn_measured_fraction_theta_max 0.992
_diffrn_measurement_device_type 'Nonius KappaCCD diffractometer'
_diffrn_measurement_method '\w scans at fixed \c = 55\%'
_diffrn_radiation_monochromator graphite
_diffrn_radiation_source 'fine-focus sealed tube'
_diffrn_radiation_type MoK\a
_diffrn_radiation_wavelength 0.71073
_diffrn_reflns_av_R_equivalents 0.0370
_diffrn_reflns_av_sigmaI/netI 0.0489
_diffrn_reflns_limit_h_max 9
_diffrn_reflns_limit_h_min -9
_diffrn_reflns_limit_k_max 10
_diffrn_reflns_limit_k_min -10
_diffrn_reflns_limit_l_max 21
_diffrn_reflns_limit_l_min -21
_diffrn_reflns_number 19757
_diffrn_reflns_theta_full 27.49
_diffrn_reflns_theta_max 27.49
_diffrn_reflns_theta_min 2.53
_diffrn_standards_number 0
_exptl_absorpt_coefficient_mu 0.180
_exptl_absorpt_correction_T_max 0.999
_exptl_absorpt_correction_T_min 0.940
_exptl_absorpt_correction_type multi-scan
_exptl_absorpt_process_details 'Scalepack (Otwinowski & Minor, 1997)'
_exptl_crystal_colour purple
_exptl_crystal_density_diffrn 1.152
_exptl_crystal_density_method 'not measured'
_exptl_crystal_description lath
_exptl_crystal_F_000 356
_exptl_crystal_size_max 0.35
_exptl_crystal_size_mid 0.08
_exptl_crystal_size_min 0.01
_refine_diff_density_max 0.642
_refine_diff_density_min -0.495
_refine_diff_density_rms 0.061
_refine_ls_goodness_of_fit_ref 1.022
_refine_ls_hydrogen_treatment constr
_refine_ls_matrix_type full
_refine_ls_number_parameters 246
_refine_ls_number_reflns 4352
_refine_ls_number_restraints 367
_refine_ls_restrained_S_all 1.040
_refine_ls_R_factor_all 0.0949
_refine_ls_R_factor_gt 0.0676
_refine_ls_shift/su_max 0.006
_refine_ls_shift/su_mean 0.000
_refine_ls_structure_factor_coef Fsqd
_refine_ls_weighting_details 'calc w=1/[\s^2^(Fo^2^)+(0.0832P)^2^+0.9390P] where P=(Fo^2^+2Fc^2^)/3'
_refine_ls_weighting_scheme calc
_refine_ls_wR_factor_gt 0.1704
_refine_ls_wR_factor_ref 0.1877
_reflns_number_gt 3204
_reflns_number_total 4352
_reflns_threshold_expression >2\s(I)
_cod_data_source_file ja809659b_si_001.cif
_cod_data_source_block k08142
_cod_database_code 4104165

loop_
_symmetry_equiv_pos_as_xyz
'x, y, z'
'-x, -y, -z'

loop_
_atom_site_label
_atom_site_type_symbol
_atom_site_fract_x
_atom_site_fract_y
_atom_site_fract_z
_atom_site_U_iso_or_equiv
_atom_site_adp_type
_atom_site_occupancy
_atom_site_symmetry_multiplicity
_atom_site_calc_flag
_atom_site_refinement_flags
_atom_site_disorder_assembly
_atom_site_disorder_group
Si1 Si 0.78753(9) 0.25403(10) 0.17350(4) 0.0360(2) Uani 1 1 d . . .
C1 C 0.5600(3) 0.4453(4) 0.41905(14) 0.0322(6) Uani 1 1 d . . .
C2 C 0.6054(3) 0.6225(4) 0.46084(14) 0.0330(6) Uani 1 1 d . B .
C3 C 0.7069(3) 0.7472(4) 0.42292(15) 0.0360(6) Uani 1 1 d D . .
H3 H 0.7462 0.7140 0.3682 0.043 Uiso 1 1 calc R A 1
C4 C 0.7447(11) 0.9035(8) 0.4628(4) 0.0335(6) Uani 0.25 1 d PDU B 1
S5 S 0.8595(6) 1.0800(6) 0.4276(3) 0.0397(10) Uani 0.25 1 d PDU B 1
C6 C 0.8325(14) 1.2169(11) 0.5195(6) 0.034(2) Uiso 0.25 1 d PDU B 1
F1 F 0.8993(10) 1.3834(9) 0.5301(5) 0.0567(18) Uiso 0.25 1 d PDU B 1
C7 C 0.749(4) 1.1463(19) 0.5796(11) 0.037(2) Uiso 0.25 1 d PDU B 1
H7 H 0.7331 1.2084 0.6342 0.044 Uiso 0.25 1 calc PR B 1
C8 C 0.6879(7) 0.9622(7) 0.5483(3) 0.0351(6) Uani 0.25 1 d PDU B 1
C4' C 0.7447(11) 0.9035(8) 0.4628(4) 0.0335(6) Uani 0.25 1 d PDU B 2
C5' C 0.846(3) 1.0483(19) 0.4310(11) 0.037(2) Uiso 0.25 1 d PDU B 2
H5' H 0.8927 1.0403 0.3773 0.044 Uiso 0.25 1 calc PR B 2
F1' F 0.9443(9) 1.3525(8) 0.4870(4) 0.0437(14) Uiso 0.25 1 d PDU B 2
C6' C 0.8620(17) 1.1940(13) 0.4916(7) 0.045(2) Uiso 0.25 1 d PDU B 2
S7' S 0.7626(7) 1.1831(6) 0.5853(3) 0.0381(9) Uani 0.25 1 d PDU B 2
C8' C 0.6879(7) 0.9622(7) 0.5483(3) 0.0351(6) Uani 0.25 1 d PDU B 2
C4'' C 0.7530(9) 0.9356(5) 0.4654(2) 0.0335(6) Uani 0.50 1 d PGU B 3
C5'' C 0.8526(11) 1.0592(6) 0.4290(3) 0.038(2) Uiso 0.50 1 d PGU B 3
H5'' H 0.8909 1.0266 0.3741 0.046 Uiso 0.50 1 calc PR B 3
C16 C 0.8962(6) 1.2312(5) 0.4732(3) 0.0396(12) Uiso 0.50 1 d PGU B 3
H16 H 0.9643 1.3157 0.4482 0.047 Uiso 0.50 1 calc PR B 3
C17 C 0.8403(6) 1.2796(4) 0.5537(2) 0.0399(12) Uiso 0.50 1 d PGU B 3
H17 H 0.8702 1.3969 0.5837 0.048 Uiso 0.50 1 calc PR B 3
C7'' C 0.7408(6) 1.1560(3) 0.59017(19) 0.040(2) Uiso 0.50 1 d PGU B 3
H7'' H 0.7024 1.1885 0.6451 0.047 Uiso 0.50 1 calc PR B 3
C8'' C 0.6971(3) 0.9840(3) 0.54602(13) 0.0351(6) Uani 0.50 1 d PGU B 3
C9 C 0.5935(3) 0.8556(3) 0.58516(15) 0.0354(6) Uani 1 1 d GD . .
H9 H 0.5555 0.8949 0.6396 0.042 Uiso 1 1 calc R B 1
C10 C 0.5461(3) 0.6777(4) 0.54375(14) 0.0327(6) Uani 1 1 d . . .
C22 C 0.6260(3) 0.3871(4) 0.33823(15) 0.0348(6) Uani 1 1 d . . .
C23 C 0.6861(3) 0.3363(4) 0.27158(15) 0.0374(6) Uani 1 1 d . C .
C24 C 0.7210(7) 0.0003(6) 0.1403(3) 0.0541(11) Uani 0.75 1 d PDU C 1
H24 H 0.6176 -0.0159 0.0999 0.065 Uiso 0.75 1 calc PR C 1
C25 C 0.6598(10) -0.0971(9) 0.2027(4) 0.0938(18) Uiso 0.75 1 d PDU C 1
H25A H 0.5636 -0.0439 0.2321 0.141 Uiso 0.75 1 calc PR C 1
H25B H 0.7579 -0.0946 0.2424 0.141 Uiso 0.75 1 calc PR C 1
H25C H 0.6165 -0.2188 0.1759 0.141 Uiso 0.75 1 calc PR C 1
C26 C 0.8655(11) -0.0878(10) 0.0901(6) 0.075(2) Uani 0.75 1 d PDU C 1
H26A H 0.8357 -0.2154 0.0815 0.112 Uiso 0.75 1 calc PR C 1
H26B H 0.9801 -0.0509 0.1209 0.112 Uiso 0.75 1 calc PR C 1
H26C H 0.8725 -0.0528 0.0361 0.112 Uiso 0.75 1 calc PR C 1
C24' C 0.7830(14) 0.0268(14) 0.1781(7) 0.032(2) Uiso 0.25 1 d PDU C 2
H24' H 0.8541 0.0102 0.2269 0.038 Uiso 0.25 1 calc PR C 2
C25' C 0.840(4) -0.074(4) 0.0953(12) 0.071(5) Uiso 0.25 1 d PDU C 2
H25D H 0.9124 0.0076 0.0673 0.106 Uiso 0.25 1 calc PR C 2
H25E H 0.7341 -0.1286 0.0600 0.106 Uiso 0.25 1 calc PR C 2
H25F H 0.9083 -0.1645 0.1057 0.106 Uiso 0.25 1 calc PR C 2
C26' C 0.5810(11) -0.0662(11) 0.1747(5) 0.0234(17) Uiso 0.25 1 d PDU C 2
H26D H 0.5567 -0.1057 0.2268 0.035 Uiso 0.25 1 calc PR C 2
H26E H 0.5621 -0.1673 0.1281 0.035 Uiso 0.25 1 calc PR C 2
H26F H 0.5011 0.0176 0.1671 0.035 Uiso 0.25 1 calc PR C 2
C27 C 0.6881(3) 0.3524(4) 0.09133(15) 0.0360(6) Uani 1 1 d . C .
H27 H 0.7169 0.4825 0.1098 0.043 Uiso 1 1 calc R . .
C28 C 0.4863(4) 0.3109(5) 0.08311(19) 0.0579(9) Uani 1 1 d . . .
H28A H 0.4414 0.3690 0.0412 0.087 Uiso 1 1 calc R C .
H28B H 0.4364 0.3533 0.1367 0.087 Uiso 1 1 calc R . .
H28C H 0.4515 0.1839 0.0662 0.087 Uiso 1 1 calc R . .
C29 C 0.7693(4) 0.3048(5) 0.00644(16) 0.0487(7) Uani 1 1 d . . .
H29A H 0.7406 0.1784 -0.0153 0.073 Uiso 1 1 calc R C .
H29B H 0.8983 0.3371 0.0126 0.073 Uiso 1 1 calc R . .
H29C H 0.7210 0.3686 -0.0323 0.073 Uiso 1 1 calc R . .
C30 C 1.0291(5) 0.3178(7) 0.1859(2) 0.0346(9) Uani 0.75 1 d PDU C 1
H30 H 1.0817 0.2676 0.1326 0.042 Uiso 0.75 1 calc PR C 1
C31 C 1.0742(6) 0.5176(8) 0.2009(3) 0.0466(11) Uani 0.75 1 d PDU C 1
H31A H 1.0121 0.5709 0.2491 0.070 Uiso 0.75 1 calc PR C 1
H31B H 1.0370 0.5588 0.1517 0.070 Uiso 0.75 1 calc PR C 1
H31C H 1.2023 0.5511 0.2116 0.070 Uiso 0.75 1 calc PR C 1
C32 C 1.1143(5) 0.2478(8) 0.2560(3) 0.0522(11) Uani 0.75 1 d PDU C 1
H32A H 1.2420 0.2886 0.2607 0.078 Uiso 0.75 1 calc PR C 1
H32B H 1.0938 0.1193 0.2432 0.078 Uiso 0.75 1 calc PR C 1
H32C H 1.0611 0.2909 0.3087 0.078 Uiso 0.75 1 calc PR C 1
C30' C 1.0417(19) 0.3869(19) 0.1910(8) 0.031(3) Uiso 0.25 1 d PDU C 2
H30' H 1.1067 0.3410 0.1408 0.037 Uiso 0.25 1 calc PR C 2
C31' C 1.055(2) 0.5855(19) 0.1976(10) 0.044(4) Uiso 0.25 1 d PDU C 2
H31D H 0.9852 0.6094 0.1516 0.066 Uiso 0.25 1 calc PR C 2
H31E H 1.1792 0.6352 0.1949 0.066 Uiso 0.25 1 calc PR C 2
H31F H 1.0092 0.6389 0.2506 0.066 Uiso 0.25 1 calc PR C 2
C32' C 1.1399(19) 0.3451(18) 0.2667(8) 0.046(3) Uiso 0.25 1 d PDU C 2
H32D H 1.1279 0.2178 0.2620 0.069 Uiso 0.25 1 calc PR C 2
H32E H 1.0880 0.3983 0.3182 0.069 Uiso 0.25 1 calc PR C 2
H32F H 1.2656 0.3929 0.2678 0.069 Uiso 0.25 1 calc PR C 2

loop_
_atom_site_aniso_label
_atom_site_aniso_U_11
_atom_site_aniso_U_22
_atom_site_aniso_U_33
_atom_site_aniso_U_23
_atom_site_aniso_U_13
_atom_site_aniso_U_12
Si1 0.0274(4) 0.0551(5) 0.0316(4) 0.0150(3) 0.0115(3) 0.0172(3)
C1 0.0172(10) 0.0595(17) 0.0257(11) 0.0166(11) 0.0044(8) 0.0132(10)
C2 0.0157(10) 0.0610(17) 0.0286(11) 0.0184(11) 0.0039(8) 0.0134(10)
C3 0.0179(11) 0.0657(18) 0.0328(12) 0.0234(12) 0.0067(9) 0.0149(11)
C4 0.0181(11) 0.0498(17) 0.0394(12) 0.0216(12) 0.0033(9) 0.0106(13)
S5 0.0117(13) 0.053(2) 0.065(2) 0.0356(16) 0.0018(10) 0.0067(13)
C8 0.0206(10) 0.0532(15) 0.0387(12) 0.0212(11) 0.0037(9) 0.0130(10)
C4' 0.0181(11) 0.0498(17) 0.0394(12) 0.0216(12) 0.0033(9) 0.0106(13)
S7' 0.0231(15) 0.0397(18) 0.0548(19) 0.0151(16) -0.0036(12) 0.0089(16)
C8' 0.0206(10) 0.0532(15) 0.0387(12) 0.0212(11) 0.0037(9) 0.0130(10)
C4'' 0.0181(11) 0.0498(17) 0.0394(12) 0.0216(12) 0.0033(9) 0.0106(13)
C8'' 0.0206(10) 0.0532(15) 0.0387(12) 0.0212(11) 0.0037(9) 0.0130(10)
C9 0.0209(11) 0.0599(17) 0.0292(12) 0.0118(11) 0.0018(9) 0.0152(11)
C10 0.0160(10) 0.0595(17) 0.0278(11) 0.0164(11) 0.0029(8) 0.0129(10)
C22 0.0202(11) 0.0595(17) 0.0295(12) 0.0171(11) 0.0027(9) 0.0104(11)
C23 0.0243(12) 0.0610(18) 0.0323(12) 0.0175(12) 0.0055(10) 0.0127(11)
C24 0.054(2) 0.049(2) 0.062(3) 0.010(2) 0.023(2) 0.014(2)
C26 0.070(4) 0.047(3) 0.117(5) 0.020(3) 0.055(3) 0.033(3)
C27 0.0304(13) 0.0503(16) 0.0319(12) 0.0124(11) 0.0085(10) 0.0154(11)
C28 0.0334(15) 0.106(3) 0.0412(16) 0.0243(17) 0.0040(12) 0.0186(16)
C29 0.0469(17) 0.076(2) 0.0316(13) 0.0183(13) 0.0129(12) 0.0250(15)
C30 0.0247(17) 0.051(3) 0.0304(17) 0.0119(19) 0.0089(13) 0.0083(19)
C31 0.031(2) 0.063(4) 0.044(2) 0.010(2) 0.0076(15) 0.000(2)
C32 0.031(2) 0.090(4) 0.042(2) 0.022(2) 0.0020(16) 0.018(2)

loop_
_atom_type_symbol
_atom_type_description
_atom_type_scat_dispersion_real
_atom_type_scat_dispersion_imag
_atom_type_scat_source
C C 0.0033 0.0016 'International Tables Vol C Tables 4.2.6.8 and 6.1.1.4'
H H 0.0000 0.0000 'International Tables Vol C Tables 4.2.6.8 and 6.1.1.4'
F F 0.0171 0.0103 'International Tables Vol C Tables 4.2.6.8 and 6.1.1.4'
Si Si 0.0817 0.0704 'International Tables Vol C Tables 4.2.6.8 and 6.1.1.4'
S S 0.1246 0.1234 'International Tables Vol C Tables 4.2.6.8 and 6.1.1.4'

loop_
_geom_angle_atom_site_label_1
_geom_angle_atom_site_label_2
_geom_angle_atom_site_label_3
_geom_angle
_geom_angle_site_symmetry_1
C24' Si1 C23 100.9(3) .
C24' Si1 C30 97.5(4) .
C23 Si1 C30 109.28(15) .
C24' Si1 C27 129.0(4) .
C23 Si1 C27 107.06(11) .
C30 Si1 C27 111.66(15) .
C23 Si1 C24 109.90(16) .
C30 Si1 C24 112.3(2) .
C27 Si1 C24 106.5(2) .
C24' Si1 C30' 111.4(5) .
C23 Si1 C30' 102.9(4) .
C27 Si1 C30' 102.8(4) .
C24 Si1 C30' 126.3(4) .
C10 C1 C2 121.2(2) 2_666
C10 C1 C22 118.9(2) 2_666
C2 C1 C22 119.8(2) .
C3 C2 C1 121.5(2) .
C3 C2 C10 119.1(3) .
C1 C2 C10 119.5(2) .
C4 C3 C2 119.1(3) .
C2 C3 C4'' 122.2(2) .
C4 C3 H3 120.4 .
C2 C3 H3 120.4 .
C4'' C3 H3 117.3 .
C3 C4 C8 122.7(4) .
C3 C4 S5 127.2(4) .
C8 C4 S5 110.1(4) .
C6 S5 C4 90.7(4) .
F1 C6 C7 123.2(10) .
F1 C6 S5 119.0(7) .
C7 C6 S5 117.8(8) .
C6 C7 C8 109.9(11) .
C6 C7 H7 125.1 .
C8 C7 H7 125.1 .
C9 C8 C7 127.7(8) .
C9 C8 C4 120.9(5) .
C7 C8 C4 111.5(7) .
C6' C5' H5' 126.0 .
F1' C6' C5' 126.4(10) .
F1' C6' S7' 114.6(7) .
C5' C6' S7' 119.0(9) .
C5'' C4'' C8'' 119.8 .
C5'' C4'' C3 122.80(15) .
C8'' C4'' C3 117.34(15) .
C4'' C5'' C16 119.9 .
C4'' C5'' H5'' 120.0 .
C16 C5'' H5'' 120.0 .
C17 C16 C5'' 120.3 .
C17 C16 H16 119.9 .
C5'' C16 H16 119.9 .
C7'' C17 C16 119.8 .
C7'' C17 H17 120.1 .
C16 C17 H17 120.1 .
C17 C7'' C8'' 119.9 .
C17 C7'' H7'' 120.0 .
C8'' C7'' H7'' 120.0 .
C4'' C8'' C7'' 120.3 .
C4'' C8'' C9 120.4 .
C7'' C8'' C9 119.3 .
C8 C9 C10 119.4(4) .
C10 C9 C8'' 122.05(16) .
C8 C9 H9 120.3 .
C10 C9 H9 120.3 .
C8'' C9 H9 117.6 .
C1 C10 C9 121.8(2) 2_666
C1 C10 C2 119.3(2) 2_666
C9 C10 C2 118.9(2) .
C23 C22 C1 177.8(2) .
C22 C23 Si1 176.6(2) .
C25 C24 C26 110.1(5) .
C25 C24 Si1 118.7(4) .
C26 C24 Si1 111.8(4) .
C25 C24 H24 104.9 .
C26 C24 H24 105.0 .
Si1 C24 H24 104.9 .
C25' C24' C26' 98.8(12) .
C25' C24' Si1 109.5(14) .
C26' C24' Si1 109.7(7) .
C25' C24' H24' 112.7 .
C26' C24' H24' 112.7 .
Si1 C24' H24' 112.7 .
C24' C25' H25D 109.5 .
C24' C25' H25E 109.5 .
H25D C25' H25E 109.5 .
C24' C25' H25F 109.5 .
H25D C25' H25F 109.5 .
H25E C25' H25F 109.5 .
C24' C26' H26D 109.5 .
C24' C26' H26E 109.5 .
H26D C26' H26E 109.5 .
C24' C26' H26F 109.5 .
H26D C26' H26F 109.5 .
H26E C26' H26F 109.5 .
C28 C27 C29 110.7(2) .
C28 C27 Si1 112.96(19) .
C29 C27 Si1 113.13(18) .
C28 C27 H27 106.5 .
C29 C27 H27 106.5 .
Si1 C27 H27 106.5 .
C27 C28 H28A 109.5 .
C27 C28 H28B 109.5 .
H28A C28 H28B 109.5 .
C27 C28 H28C 109.5 .
H28A C28 H28C 109.5 .
H28B C28 H28C 109.5 .
C27 C29 H29A 109.5 .
C27 C29 H29B 109.5 .
H29A C29 H29B 109.5 .
C27 C29 H29C 109.5 .
H29A C29 H29C 109.5 .
H29B C29 H29C 109.5 .
C31 C30 C32 110.2(4) .
C31 C30 Si1 109.9(3) .
C32 C30 Si1 113.2(3) .
C31 C30 H30 107.8 .
C32 C30 H30 107.8 .
Si1 C30 H30 107.8 .
C31' C30' C32' 110.6(11) .
C31' C30' Si1 114.7(10) .
C32' C30' Si1 111.2(10) .
C31' C30' H30' 106.6 .
C32' C30' H30' 106.6 .
Si1 C30' H30' 106.6 .
C30' C31' H31D 109.5 .
C30' C31' H31E 109.5 .
H31D C31' H31E 109.5 .
C30' C31' H31F 109.5 .
H31D C31' H31F 109.5 .
H31E C31' H31F 109.5 .
C30' C32' H32D 109.5 .
C30' C32' H32E 109.5 .
H32D C32' H32E 109.5 .
C30' C32' H32F 109.5 .
H32D C32' H32F 109.5 .
H32E C32' H32F 109.5 .

loop_
_geom_bond_atom_site_label_1
_geom_bond_atom_site_label_2
_geom_bond_distance
_geom_bond_site_symmetry_2
Si1 C24' 1.799(11) .
Si1 C23 1.837(3) .
Si1 C30 1.840(4) .
Si1 C27 1.881(3) .
Si1 C24 1.954(5) .
Si1 C30' 2.060(15) .
C1 C10 1.416(3) 2_666
C1 C2 1.418(4) .
C1 C22 1.438(3) .
C2 C3 1.416(4) .
C2 C10 1.444(3) .
C3 C4 1.265(6) .
C3 C4'' 1.498(4) .
C3 H3 0.9500 .
C4 C8 1.479(7) .
C4 S5 1.743(6) .
S5 C6 1.703(9) .
C6 F1 1.315(9) .
C6 C7 1.354(14) .
C7 C8 1.446(13) .
C7 H7 0.9500 .
C8 C9 1.281(6) .
C5' C6' 1.350(13) .
C5' H5' 0.9500 .
F1' C6' 1.335(10) .
C6' S7' 1.739(10) .
C4'' C5'' 1.3883 .
C4'' C8'' 1.3934 .
C5'' C16 1.3945 .
C5'' H5'' 0.9500 .
C16 C17 1.3933 .
C16 H16 0.9500 .
C17 C7'' 1.3883 .
C17 H17 0.9500 .
C7'' C8'' 1.3945 .
C7'' H7'' 0.9500 .
C8'' C9 1.4558 .
C9 C10 1.423(4) .
C9 H9 0.9500 .
C10 C1 1.416(3) 2_666
C22 C23 1.209(3) .
C24 C25 1.445(7) .
C24 C26 1.544(6) .
C24 H24 1.0000 .
C25 H25A 0.9800 .
C25 H25B 0.9800 .
C25 H25C 0.9800 .
C26 H26A 0.9800 .
C26 H26B 0.9800 .
C26 H26C 0.9800 .
C24' C25' 1.531(9) .
C24' C26' 1.609(12) .
C24' H24' 1.0000 .
C25' H25D 0.9800 .
C25' H25E 0.9800 .
C25' H25F 0.9800 .
C26' H26D 0.9800 .
C26' H26E 0.9800 .
C26' H26F 0.9800 .
C27 C28 1.528(4) .
C27 C29 1.534(3) .
C27 H27 1.0000 .
C28 H28A 0.9800 .
C28 H28B 0.9800 .
C28 H28C 0.9800 .
C29 H29A 0.9800 .
C29 H29B 0.9800 .
C29 H29C 0.9800 .
C30 C31 1.531(7) .
C30 C32 1.542(5) .
C30 H30 1.0000 .
C31 H31A 0.9800 .
C31 H31B 0.9800 .
C31 H31C 0.9800 .
C32 H32A 0.9800 .
C32 H32B 0.9800 .
C32 H32C 0.9800 .
C30' C31' 1.533(14) .
C30' C32' 1.554(14) .
C30' H30' 1.0000 .
C31' H31D 0.9800 .
C31' H31E 0.9800 .
C31' H31F 0.9800 .
C32' H32D 0.9800 .
C32' H32E 0.9800 .
C32' H32F 0.9800 .

loop_
_geom_torsion_atom_site_label_1
_geom_torsion_atom_site_label_2
_geom_torsion_atom_site_label_3
_geom_torsion_atom_site_label_4
_geom_torsion
_geom_torsion_site_symmetry_1
_geom_torsion_site_symmetry_4
C10 C1 C2 C3 -178.0(2) 2_666 .
C22 C1 C2 C3 3.5(3) . .
C10 C1 C2 C10 1.6(3) 2_666 .
C22 C1 C2 C10 -176.8(2) . .
C1 C2 C3 C4 -179.7(5) . .
C10 C2 C3 C4 0.7(6) . .
C1 C2 C3 C4'' 178.8(4) . .
C10 C2 C3 C4'' -0.9(5) . .
C2 C3 C4 C8 0.3(9) . .
C4'' C3 C4 C8 157(12) . .
C2 C3 C4 S5 -177.2(5) . .
C4'' C3 C4 S5 -20(11) . .
C3 C4 S5 C6 177.9(9) . .
C8 C4 S5 C6 0.1(6) . .
C4 S5 C6 F1 179.6(9) . .
C4 S5 C6 C7 2.4(16) . .
F1 C6 C7 C8 178.9(13) . .
S5 C6 C7 C8 -4(3) . .
C6 C7 C8 C9 -174.8(11) . .
C6 C7 C8 C4 4(2) . .
C3 C4 C8 C9 -1.4(9) . .
S5 C4 C8 C9 176.5(5) . .
C3 C4 C8 C7 179.8(15) . .
S5 C4 C8 C7 -2.3(13) . .
C4 C3 C4'' C5'' 156(12) . .
C2 C3 C4'' C5'' 179.97(17) . .
C4 C3 C4'' C8'' -22(11) . .
C2 C3 C4'' C8'' 2.2(7) . .
C8'' C4'' C5'' C16 0.0 . .
C3 C4'' C5'' C16 -177.7(6) . .
C4'' C5'' C16 C17 0.0 . .
C5'' C16 C17 C7'' 0.0 . .
C16 C17 C7'' C8'' 0.0 . .
C5'' C4'' C8'' C7'' 0.0 . .
C3 C4'' C8'' C7'' 177.8(6) . .
C5'' C4'' C8'' C9 -179.7 . .
C3 C4'' C8'' C9 -1.9(6) . .
C17 C7'' C8'' C4'' 0.0 . .
C17 C7'' C8'' C9 179.7 . .
C7 C8 C9 C10 179.9(15) . .
C4 C8 C9 C10 1.3(6) . .
C7 C8 C9 C8'' 23(6) . .
C4 C8 C9 C8'' -156(6) . .
C4'' C8'' C9 C8 24(6) . .
C7'' C8'' C9 C8 -156(6) . .
C4'' C8'' C9 C10 0.3(3) . .
C7'' C8'' C9 C10 -179.4(3) . .
C8 C9 C10 C1 -179.1(3) . 2_666
C8'' C9 C10 C1 -177.72(17) . 2_666
C8 C9 C10 C2 -0.3(5) . .
C8'' C9 C10 C2 1.1(3) . .
C3 C2 C10 C1 178.09(19) . 2_666
C1 C2 C10 C1 -1.6(3) . 2_666
C3 C2 C10 C9 -0.7(3) . .
C1 C2 C10 C9 179.6(2) . .
C24' Si1 C24 C25 49.4(9) . .
C23 Si1 C24 C25 -20.4(5) . .
C30 Si1 C24 C25 101.5(5) . .
C27 Si1 C24 C25 -136.0(5) . .
C30' Si1 C24 C25 103.7(6) . .
C24' Si1 C24 C26 -80.6(11) . .
C23 Si1 C24 C26 -150.3(5) . .
C30 Si1 C24 C26 -28.5(6) . .
C27 Si1 C24 C26 94.0(5) . .
C30' Si1 C24 C26 -26.3(7) . .
C23 Si1 C24' C25' 172.3(12) . .
C30 Si1 C24' C25' -76.4(13) . .
C27 Si1 C24' C25' 49.5(14) . .
C24 Si1 C24' C25' 56.2(13) . .
C30' Si1 C24' C25' -79.1(13) . .
C23 Si1 C24' C26' 64.9(7) . .
C30 Si1 C24' C26' 176.3(6) . .
C27 Si1 C24' C26' -57.8(8) . .
C24 Si1 C24' C26' -51.2(8) . .
C30' Si1 C24' C26' 173.5(6) . .
C24' Si1 C27 C28 63.2(5) . .
C23 Si1 C27 C28 -57.0(2) . .
C30 Si1 C27 C28 -176.6(2) . .
C24 Si1 C27 C28 60.6(3) . .
C30' Si1 C27 C28 -164.9(4) . .
C24' Si1 C27 C29 -63.6(5) . .
C23 Si1 C27 C29 176.2(2) . .
C30 Si1 C27 C29 56.7(3) . .
C24 Si1 C27 C29 -66.2(3) . .
C30' Si1 C27 C29 68.3(5) . .
C24' Si1 C30 C31 -169.3(4) . .
C23 Si1 C30 C31 -65.0(3) . .
C27 Si1 C30 C31 53.3(3) . .
C24 Si1 C30 C31 172.8(3) . .
C30' Si1 C30 C31 0.0(17) . .
C24' Si1 C30 C32 -45.7(5) . .
C23 Si1 C30 C32 58.7(4) . .
C27 Si1 C30 C32 176.9(3) . .
C24 Si1 C30 C32 -63.5(4) . .
C30' Si1 C30 C32 123.6(19) . .
C24' Si1 C30' C31' -173.6(10) . .
C23 Si1 C30' C31' -66.2(10) . .
C30 Si1 C30' C31' 175(3) . .
C27 Si1 C30' C31' 44.9(11) . .
C24 Si1 C30' C31' 166.9(8) . .
C24' Si1 C30' C32' -47.0(11) . .
C23 Si1 C30' C32' 60.3(9) . .
C30 Si1 C30' C32' -58.4(15) . .
C27 Si1 C30' C32' 171.4(8) . .
C24 Si1 C30' C32' -66.6(11) . .
